data_4134405
loop_
_publ_author_name
'Luong, Lucy'
'Malwitz, Mark A.'
'Moshayedi, Venoos'
'Olmstead, Marilyn M.'
'Balch, Alan L.'

_publ_section_title
;
 Role of Anions and Mixtures of Anions on the Thermochromism, Vapochromism
 and Polymorph Formation of Luminescent Crystals of a Single Cation,
 [(C<sub>6</sub>H<sub>11</sub>NC)<sub>2</sub>Au]<sup/>.
;
_journal_name_full 'Journal of the American Chemical Society'
_journal_paper_doi 10.1021/jacs.9b13168
_journal_year 2020
_chemical_formula_moiety 'C14 H22 Au N2, As0.23 F6 P0.77'
_chemical_formula_sum 'C14 H22 As0.23 Au F6 N2 P0.77'
_chemical_formula_weight 570.38
_chemical_name_common '[(C6H11NC)2Au](PF6)0.75(AsF6)0.25'
_space_group_crystal_system monoclinic
_space_group_IT_number 14
_space_group_name_Hall '-P 2ybc'
_space_group_name_H-M_alt 'P 1 21/c 1'
_atom_sites_solution_hydrogens geom
_atom_sites_solution_primary dual
_atom_sites_solution_secondary difmap
_audit_creation_method SHELXL-2018/3
_cell_angle_alpha 90
_cell_angle_beta 92.660(2)
_cell_angle_gamma 90
_cell_formula_units_Z 4
_cell_length_a 6.3728(9)
_cell_length_b 17.043(2)
_cell_length_c 16.739(2)
_cell_measurement_reflns_used 10121
_cell_measurement_temperature 100(2)
_cell_measurement_theta_max 30.5515
_cell_measurement_theta_min 2.387
_cell_volume 1816.1(4)
_computing_cell_refinement 'SAINT (Bruker, 2017)'
_computing_data_collection 'Apex3 (Bruker, 2017)'
_computing_data_reduction 'SAINT (Bruker, 2017)'
_computing_publication_material 'SHELXL-2018/3 (Sheldrick, 2018)'
_computing_structure_refinement 'SHELXL-2018/3 (Sheldrick, 2018)'
_computing_structure_solution 'SHELXT 2014/5 (Sheldrick, 2014)'
_diffrn_ambient_temperature 100(2)
_diffrn_detector_area_resol_mean 10.42
_diffrn_measured_fraction_theta_full 0.999
_diffrn_measured_fraction_theta_max 0.992
_diffrn_measurement_device_type 'Bruker Kappa DUO with Photon 100'
_diffrn_measurement_method '\w and \f scans'
_diffrn_radiation_type MoK\a
_diffrn_radiation_wavelength 0.71073
_diffrn_reflns_av_R_equivalents 0.0445
_diffrn_reflns_av_unetI/netI 0.0335
_diffrn_reflns_Laue_measured_fraction_full 0.999
_diffrn_reflns_Laue_measured_fraction_max 0.992
_diffrn_reflns_limit_h_max 9
_diffrn_reflns_limit_h_min -9
_diffrn_reflns_limit_k_max 24
_diffrn_reflns_limit_k_min -24
_diffrn_reflns_limit_l_max 23
_diffrn_reflns_limit_l_min -23
_diffrn_reflns_number 28080
_diffrn_reflns_point_group_measured_fraction_full 0.999
_diffrn_reflns_point_group_measured_fraction_max 0.992
_diffrn_reflns_theta_full 25.242
_diffrn_reflns_theta_max 30.689
_diffrn_reflns_theta_min 2.390
_diffrn_source microsource
_exptl_absorpt_coefficient_mu 8.640
_exptl_absorpt_correction_T_max 0.7461
_exptl_absorpt_correction_T_min 0.3548
_exptl_absorpt_correction_type multi-scan
_exptl_absorpt_process_details 'SADABS (Sheldrick,2016)'
_exptl_crystal_colour colorless
_exptl_crystal_density_diffrn 2.086
_exptl_crystal_description needle
_exptl_crystal_F_000 1089
_exptl_crystal_size_max 0.665
_exptl_crystal_size_mid 0.160
_exptl_crystal_size_min 0.065
_refine_diff_density_max 1.912
_refine_diff_density_min -1.482
_refine_diff_density_rms 0.148
_refine_ls_extinction_method none
_refine_ls_goodness_of_fit_ref 1.027
_refine_ls_hydrogen_treatment constr
_refine_ls_matrix_type full
_refine_ls_number_parameters 224
_refine_ls_number_reflns 5585
_refine_ls_number_restraints 12
_refine_ls_restrained_S_all 1.040
_refine_ls_R_factor_all 0.0659
_refine_ls_R_factor_gt 0.0313
_refine_ls_shift/su_max 0.001
_refine_ls_shift/su_mean 0.000
_refine_ls_structure_factor_coef Fsqd
_refine_ls_weighting_details 'w=1/[\s^2^(Fo^2^)+(0.0271P)^2^+1.2048P] where P=(Fo^2^+2Fc^2^)/3'
_refine_ls_weighting_scheme calc
_refine_ls_wR_factor_gt 0.0561
_refine_ls_wR_factor_ref 0.0648
_reflns_Friedel_coverage 0.000
_reflns_number_gt 3510
_reflns_number_total 5585
_reflns_threshold_expression 'I > 2\s(I)'
_cod_data_source_file ja9b13168_si_005.cif
_cod_data_source_block ll89
_cod_original_sg_symbol_H-M 'P 21/c'
_cod_database_code 4134405
_shelx_shelxl_version_number 2018/3
_shelx_space_group_comment
;
The symmetry employed for this shelxl refinement is uniquely defined
by the following loop, which should always be used as a source of
symmetry information in preference to the above space-group names.
They are only intended as comments.
;
_shelx_estimated_absorpt_t_min 0.069
_shelx_estimated_absorpt_t_max 0.604

loop_
_space_group_symop_operation_xyz
'x, y, z'
'-x, y+1/2, -z+1/2'
'-x, -y, -z'
'x, -y-1/2, z-1/2'

loop_
_atom_site_label
_atom_site_type_symbol
_atom_site_fract_x
_atom_site_fract_y
_atom_site_fract_z
_atom_site_U_iso_or_equiv
_atom_site_adp_type
_atom_site_occupancy
_atom_site_site_symmetry_order
_atom_site_calc_flag
_atom_site_refinement_flags_posn
_atom_site_refinement_flags_adp
_atom_site_refinement_flags_occupancy
_atom_site_disorder_assembly
_atom_site_disorder_group
Au1 Au 0.500000 0.500000 0.500000 0.01122(5) Uani 1 2 d S . P . .
Au2 Au 0.000000 0.500000 0.500000 0.01239(5) Uani 1 2 d S . P . .
As1 As 0.6483(17) 0.3430(6) 0.6830(7) 0.0133(2) Uani 0.233(2) 1 d D . P A 1
P1 P 0.6484(13) 0.3435(5) 0.6830(5) 0.0133(2) Uani 0.767(2) 1 d D . P A 2
C1 C 0.5325(4) 0.60386(18) 0.5514(2) 0.0120(6) Uani 1 1 d . . . . .
C2 C 0.0828(5) 0.49654(17) 0.6152(2) 0.0144(7) Uani 1 1 d . . . . .
C3 C 0.6044(5) 0.74114(18) 0.6138(2) 0.0176(7) Uani 1 1 d . . . . .
H3 H 0.480355 0.760363 0.642608 0.021 Uiso 1 1 calc R U . . .
C4 C 0.6440(5) 0.79656(19) 0.5449(3) 0.0272(10) Uani 1 1 d . . . . .
H4A H 0.651473 0.851123 0.565119 0.033 Uiso 1 1 calc R U . . .
H4B H 0.525204 0.793268 0.504777 0.033 Uiso 1 1 calc R U . . .
C5 C 0.8481(5) 0.7766(2) 0.5050(2) 0.0273(9) Uani 1 1 d . . . . .
H5A H 0.832184 0.725463 0.477281 0.033 Uiso 1 1 calc R U . . .
H5B H 0.875999 0.816975 0.464263 0.033 Uiso 1 1 calc R U . . .
C6 C 1.0334(5) 0.7725(2) 0.5651(2) 0.0249(9) Uani 1 1 d . . . . .
H6A H 1.058680 0.825039 0.588862 0.030 Uiso 1 1 calc R U . . .
H6B H 1.160839 0.756867 0.537450 0.030 Uiso 1 1 calc R U . . .
C7 C 0.9933(5) 0.71387(19) 0.6311(2) 0.0197(8) Uani 1 1 d . . . . .
H7A H 1.113600 0.714211 0.670748 0.024 Uiso 1 1 calc R U . . .
H7B H 0.981573 0.660488 0.608032 0.024 Uiso 1 1 calc R U . . .
C8 C 0.7911(5) 0.7337(2) 0.6732(2) 0.0227(8) Uani 1 1 d . . . . .
H8A H 0.762445 0.692104 0.712448 0.027 Uiso 1 1 calc R U . . .
H8B H 0.810484 0.783754 0.702697 0.027 Uiso 1 1 calc R U . . .
C9 C 0.1946(5) 0.49726(17) 0.7656(2) 0.0124(6) Uani 1 1 d . . . . .
H9 H 0.238591 0.443122 0.782193 0.015 Uiso 1 1 calc R U . . .
C10 C 0.3793(5) 0.55285(19) 0.7812(2) 0.0159(7) Uani 1 1 d . . . . .
H10A H 0.340305 0.606349 0.762873 0.019 Uiso 1 1 calc R U . . .
H10B H 0.500568 0.535169 0.750951 0.019 Uiso 1 1 calc R U . . .
C11 C 0.4399(5) 0.5541(2) 0.8709(2) 0.0204(8) Uani 1 1 d . . . . .
H11A H 0.491412 0.501626 0.887710 0.024 Uiso 1 1 calc R U . . .
H11B H 0.555288 0.592212 0.881162 0.024 Uiso 1 1 calc R U . . .
C12 C 0.2530(5) 0.5768(2) 0.9201(2) 0.0207(8) Uani 1 1 d . . . . .
H12A H 0.294103 0.573484 0.977803 0.025 Uiso 1 1 calc R U . . .
H12B H 0.211817 0.631719 0.908010 0.025 Uiso 1 1 calc R U . . .
C13 C 0.0672(5) 0.5228(2) 0.9015(2) 0.0165(7) Uani 1 1 d . . . . .
H13A H -0.054051 0.540704 0.931650 0.020 Uiso 1 1 calc R U . . .
H13B H 0.103694 0.469040 0.919617 0.020 Uiso 1 1 calc R U . . .
C14 C 0.0043(5) 0.5211(2) 0.8125(2) 0.0151(7) Uani 1 1 d . . . . .
H14A H -0.045858 0.573541 0.794886 0.018 Uiso 1 1 calc R U . . .
H14B H -0.111247 0.483007 0.802384 0.018 Uiso 1 1 calc R U . . .
N1 N 0.5566(4) 0.66375(15) 0.58050(16) 0.0123(5) Uani 1 1 d . . . . .
N2 N 0.1358(4) 0.49666(14) 0.68117(18) 0.0135(5) Uani 1 1 d . . . . .
F1 F 0.8915(3) 0.34223(12) 0.71519(14) 0.0308(5) Uani 1 1 d D . . . .
F2 F 0.5811(3) 0.36685(11) 0.77367(13) 0.0271(5) Uani 1 1 d D . . . .
F3 F 0.6262(3) 0.25035(11) 0.70563(14) 0.0311(6) Uani 1 1 d D . . . .
F4 F 0.7148(4) 0.32061(13) 0.59369(14) 0.0373(6) Uani 1 1 d D . . . .
F5 F 0.6682(3) 0.43664(10) 0.66244(12) 0.0201(4) Uani 1 1 d D . . . .
F6 F 0.4024(3) 0.34566(12) 0.65281(15) 0.0372(6) Uani 1 1 d D . . . .

loop_
_atom_site_aniso_label
_atom_site_aniso_U_11
_atom_site_aniso_U_22
_atom_site_aniso_U_33
_atom_site_aniso_U_23
_atom_site_aniso_U_13
_atom_site_aniso_U_12
Au1 0.00976(8) 0.00904(8) 0.01484(10) -0.00075(8) 0.00018(6) -0.00235(6)
Au2 0.01025(8) 0.01635(9) 0.01063(10) -0.00090(8) 0.00122(6) -0.00057(6)
As1 0.0127(3) 0.0115(3) 0.0154(4) 0.0016(3) -0.0008(2) 0.0019(2)
P1 0.0127(3) 0.0115(3) 0.0154(4) 0.0016(3) -0.0008(2) 0.0019(2)
C1 0.0086(14) 0.0137(15) 0.0137(17) 0.0025(14) 0.0003(12) -0.0017(11)
C2 0.0128(14) 0.0122(15) 0.0184(18) 0.0007(16) 0.0015(13) -0.0004(12)
C3 0.0099(15) 0.0147(16) 0.028(2) -0.0126(16) -0.0007(14) 0.0002(12)
C4 0.0146(17) 0.0128(16) 0.053(3) 0.0063(18) -0.0072(17) -0.0016(13)
C5 0.0167(19) 0.027(2) 0.037(3) 0.0159(19) -0.0026(16) -0.0078(14)
C6 0.0095(16) 0.0257(19) 0.039(3) 0.0000(18) 0.0003(16) -0.0029(13)
C7 0.0133(16) 0.0185(17) 0.026(2) -0.0053(16) -0.0075(14) 0.0019(12)
C8 0.0174(17) 0.0248(18) 0.025(2) -0.0105(17) -0.0049(15) -0.0009(14)
C9 0.0146(14) 0.0108(14) 0.0116(16) -0.0006(14) -0.0014(12) 0.0004(12)
C10 0.0119(15) 0.0160(16) 0.020(2) -0.0043(15) 0.0016(13) 0.0010(12)
C11 0.0135(16) 0.0241(18) 0.023(2) -0.0071(16) -0.0054(14) -0.0024(13)
C12 0.0229(18) 0.0232(18) 0.016(2) -0.0065(15) -0.0028(15) -0.0019(14)
C13 0.0193(17) 0.0194(15) 0.0108(18) 0.0000(14) 0.0026(14) 0.0004(13)
C14 0.0135(15) 0.0202(15) 0.0115(18) -0.0011(14) 0.0002(13) -0.0006(12)
N1 0.0088(12) 0.0123(13) 0.0158(15) -0.0016(12) -0.0003(10) -0.0019(10)
N2 0.0128(12) 0.0134(13) 0.0143(15) -0.0005(14) 0.0014(10) 0.0003(10)
F1 0.0173(10) 0.0335(12) 0.0411(15) 0.0109(12) -0.0048(9) 0.0042(9)
F2 0.0408(13) 0.0188(10) 0.0225(13) 0.0046(10) 0.0105(10) 0.0023(9)
F3 0.0412(14) 0.0138(10) 0.0383(16) -0.0009(10) 0.0005(11) 0.0002(9)
F4 0.0556(15) 0.0352(13) 0.0210(13) -0.0040(11) 0.0016(11) 0.0164(11)
F5 0.0245(10) 0.0166(10) 0.0192(12) 0.0051(9) 0.0012(9) 0.0008(8)
F6 0.0200(11) 0.0299(12) 0.0603(18) -0.0002(13) -0.0138(11) -0.0027(9)

loop_
_atom_type_symbol
_atom_type_description
_atom_type_scat_dispersion_real
_atom_type_scat_dispersion_imag
_atom_type_scat_source
C C 0.0033 0.0016 'International Tables Vol C Tables 4.2.6.8 and 6.1.1.4'
H H 0.0000 0.0000 'International Tables Vol C Tables 4.2.6.8 and 6.1.1.4'
N N 0.0061 0.0033 'International Tables Vol C Tables 4.2.6.8 and 6.1.1.4'
F F 0.0171 0.0103 'International Tables Vol C Tables 4.2.6.8 and 6.1.1.4'
P P 0.1023 0.0942 'International Tables Vol C Tables 4.2.6.8 and 6.1.1.4'
As As 0.0499 2.0058 'International Tables Vol C Tables 4.2.6.8 and 6.1.1.4'
Au Au -2.0133 8.8022 'International Tables Vol C Tables 4.2.6.8 and 6.1.1.4'

loop_
_geom_angle_atom_site_label_1
_geom_angle_atom_site_label_2
_geom_angle_atom_site_label_3
_geom_angle
_geom_angle_site_symmetry_1
_geom_angle_site_symmetry_3
_geom_angle_publ_flag
C1 Au1 C1 180.0 . 3_666 ?
C1 Au1 Au2 94.85(8) . . ?
C1 Au1 Au2 85.15(8) 3_666 . ?
C1 Au1 Au2 85.15(8) . 1_655 ?
C1 Au1 Au2 94.85(8) 3_666 1_655 ?
Au2 Au1 Au2 180.0 . 1_655 ?
C2 Au2 C2 180.0 . 3_566 ?
C2 Au2 Au1 77.19(9) . . ?
C2 Au2 Au1 102.81(9) 3_566 . ?
C2 Au2 Au1 102.81(9) . 1_455 ?
C2 Au2 Au1 77.19(9) 3_566 1_455 ?
Au1 Au2 Au1 180.0 . 1_455 ?
F1 As1 F4 91.0(6) . . ?
F1 As1 F6 178.3(8) . . ?
F4 As1 F6 90.5(6) . . ?
F1 As1 F3 90.4(5) . . ?
F4 As1 F3 90.8(6) . . ?
F6 As1 F3 90.4(5) . . ?
F1 As1 F5 89.8(5) . . ?
F4 As1 F5 90.5(6) . . ?
F6 As1 F5 89.5(5) . . ?
F3 As1 F5 178.6(8) . . ?
F1 As1 F2 88.9(5) . . ?
F4 As1 F2 179.4(8) . . ?
F6 As1 F2 89.5(5) . . ?
F3 As1 F2 89.8(5) . . ?
F5 As1 F2 88.8(5) . . ?
F1 P1 F4 91.0(4) . . ?
F1 P1 F6 178.5(6) . . ?
F4 P1 F6 90.5(4) . . ?
F1 P1 F5 90.1(4) . . ?
F4 P1 F5 90.8(4) . . ?
F6 P1 F5 89.8(4) . . ?
F1 P1 F3 90.1(4) . . ?
F4 P1 F3 90.5(4) . . ?
F6 P1 F3 90.1(4) . . ?
F5 P1 F3 178.7(6) . . ?
F1 P1 F2 89.0(4) . . ?
F4 P1 F2 180.0(8) . . ?
F6 P1 F2 89.6(4) . . ?
F5 P1 F2 89.2(4) . . ?
F3 P1 F2 89.5(4) . . ?
N1 C1 Au1 178.2(3) . . ?
N2 C2 Au2 177.5(3) . . ?
N1 C3 C8 108.6(3) . . ?
N1 C3 C4 108.1(3) . . ?
C8 C3 C4 113.3(3) . . ?
N1 C3 H3 108.9 . . ?
C8 C3 H3 108.9 . . ?
C4 C3 H3 108.9 . . ?
C3 C4 C5 111.6(3) . . ?
C3 C4 H4A 109.3 . . ?
C5 C4 H4A 109.3 . . ?
C3 C4 H4B 109.3 . . ?
C5 C4 H4B 109.3 . . ?
H4A C4 H4B 108.0 . . ?
C6 C5 C4 111.8(3) . . ?
C6 C5 H5A 109.3 . . ?
C4 C5 H5A 109.3 . . ?
C6 C5 H5B 109.3 . . ?
C4 C5 H5B 109.3 . . ?
H5A C5 H5B 107.9 . . ?
C5 C6 C7 111.2(3) . . ?
C5 C6 H6A 109.4 . . ?
C7 C6 H6A 109.4 . . ?
C5 C6 H6B 109.4 . . ?
C7 C6 H6B 109.4 . . ?
H6A C6 H6B 108.0 . . ?
C6 C7 C8 111.2(3) . . ?
C6 C7 H7A 109.4 . . ?
C8 C7 H7A 109.4 . . ?
C6 C7 H7B 109.4 . . ?
C8 C7 H7B 109.4 . . ?
H7A C7 H7B 108.0 . . ?
C3 C8 C7 111.5(3) . . ?
C3 C8 H8A 109.3 . . ?
C7 C8 H8A 109.3 . . ?
C3 C8 H8B 109.3 . . ?
C7 C8 H8B 109.3 . . ?
H8A C8 H8B 108.0 . . ?
N2 C9 C10 109.6(3) . . ?
N2 C9 C14 109.1(3) . . ?
C10 C9 C14 111.8(3) . . ?
N2 C9 H9 108.7 . . ?
C10 C9 H9 108.7 . . ?
C14 C9 H9 108.7 . . ?
C9 C10 C11 109.5(3) . . ?
C9 C10 H10A 109.8 . . ?
C11 C10 H10A 109.8 . . ?
C9 C10 H10B 109.8 . . ?
C11 C10 H10B 109.8 . . ?
H10A C10 H10B 108.2 . . ?
C12 C11 C10 111.4(3) . . ?
C12 C11 H11A 109.3 . . ?
C10 C11 H11A 109.3 . . ?
C12 C11 H11B 109.3 . . ?
C10 C11 H11B 109.3 . . ?
H11A C11 H11B 108.0 . . ?
C13 C12 C11 110.8(3) . . ?
C13 C12 H12A 109.5 . . ?
C11 C12 H12A 109.5 . . ?
C13 C12 H12B 109.5 . . ?
C11 C12 H12B 109.5 . . ?
H12A C12 H12B 108.1 . . ?
C12 C13 C14 112.3(3) . . ?
C12 C13 H13A 109.1 . . ?
C14 C13 H13A 109.1 . . ?
C12 C13 H13B 109.1 . . ?
C14 C13 H13B 109.1 . . ?
H13A C13 H13B 107.9 . . ?
C13 C14 C9 109.1(3) . . ?
C13 C14 H14A 109.9 . . ?
C9 C14 H14A 109.9 . . ?
C13 C14 H14B 109.9 . . ?
C9 C14 H14B 109.9 . . ?
H14A C14 H14B 108.3 . . ?
C1 N1 C3 174.9(3) . . ?
C2 N2 C9 177.8(3) . . ?

loop_
_geom_bond_atom_site_label_1
_geom_bond_atom_site_label_2
_geom_bond_distance
_geom_bond_site_symmetry_2
_geom_bond_publ_flag
Au1 C1 1.975(3) . ?
Au1 C1 1.975(3) 3_666 ?
Au1 Au2 3.1864(5) . ?
Au1 Au2 3.1864(5) 1_655 ?
Au2 C2 1.977(4) . ?
Au2 C2 1.977(4) 3_566 ?
As1 F1 1.617(11) . ?
As1 F4 1.619(11) . ?
As1 F6 1.624(11) . ?
As1 F3 1.632(11) . ?
As1 F5 1.638(11) . ?
As1 F2 1.646(11) . ?
P1 F1 1.617(9) . ?
P1 F4 1.620(9) . ?
P1 F6 1.625(9) . ?
P1 F5 1.630(9) . ?
P1 F3 1.641(9) . ?
P1 F2 1.645(9) . ?
C1 N1 1.139(4) . ?
C2 N2 1.139(4) . ?
C3 N1 1.459(4) . ?
C3 C8 1.519(5) . ?
C3 C4 1.521(5) . ?
C3 H3 1.0000 . ?
C4 C5 1.528(5) . ?
C4 H4A 0.9900 . ?
C4 H4B 0.9900 . ?
C5 C6 1.517(5) . ?
C5 H5A 0.9900 . ?
C5 H5B 0.9900 . ?
C6 C7 1.520(5) . ?
C6 H6A 0.9900 . ?
C6 H6B 0.9900 . ?
C7 C8 1.535(5) . ?
C7 H7A 0.9900 . ?
C7 H7B 0.9900 . ?
C8 H8A 0.9900 . ?
C8 H8B 0.9900 . ?
C9 N2 1.445(4) . ?
C9 C10 1.524(4) . ?
C9 C14 1.529(4) . ?
C9 H9 1.0000 . ?
C10 C11 1.532(5) . ?
C10 H10A 0.9900 . ?
C10 H10B 0.9900 . ?
C11 C12 1.530(4) . ?
C11 H11A 0.9900 . ?
C11 H11B 0.9900 . ?
C12 C13 1.520(4) . ?
C12 H12A 0.9900 . ?
C12 H12B 0.9900 . ?
C13 C14 1.525(5) . ?
C13 H13A 0.9900 . ?
C13 H13B 0.9900 . ?
C14 H14A 0.9900 . ?
C14 H14B 0.9900 . ?

loop_
_geom_torsion_atom_site_label_1
_geom_torsion_atom_site_label_2
_geom_torsion_atom_site_label_3
_geom_torsion_atom_site_label_4
_geom_torsion
_geom_torsion_site_symmetry_1
_geom_torsion_site_symmetry_2
_geom_torsion_site_symmetry_3
_geom_torsion_site_symmetry_4
_geom_torsion_publ_flag
N1 C3 C4 C5 -69.1(4) . . . . ?
C8 C3 C4 C5 51.3(4) . . . . ?
C3 C4 C5 C6 -53.2(4) . . . . ?
C4 C5 C6 C7 56.2(4) . . . . ?
C5 C6 C7 C8 -56.5(4) . . . . ?
N1 C3 C8 C7 68.2(3) . . . . ?
C4 C3 C8 C7 -51.8(4) . . . . ?
C6 C7 C8 C3 54.0(4) . . . . ?
N2 C9 C10 C11 179.4(2) . . . . ?
C14 C9 C10 C11 58.2(3) . . . . ?
C9 C10 C11 C12 -56.3(4) . . . . ?
C10 C11 C12 C13 55.2(4) . . . . ?
C11 C12 C13 C14 -55.5(4) . . . . ?
C12 C13 C14 C9 56.2(4) . . . . ?
N2 C9 C14 C13 -179.2(2) . . . . ?
C10 C9 C14 C13 -57.8(4) . . . . ?
